data_4331173
loop_
_publ_author_name
'Xu-Dong Chen'
'Wei Zhang'
'Jeremiah S. Duncan'
'Sonny C. Lee'

_publ_contact_author_address
;
 Department of Chemistry
 University of Waterloo
 200 University Avenue West
 Waterloo, Ontario  N2L 3G1
 CANADA
;
_publ_contact_author_email sclee@uwaterloo.ca
_publ_contact_author_fax 519-746-0435
_publ_contact_author_name 'Sonny C. Lee'
_publ_contact_author_phone '519-885-1211 x37501'
_publ_section_title
;
 Iron-Amide-Sulfide and Iron-Imide-Sulfide Clusters: Heteroligated Core
 Environments Relevant to the Nitrogenase FeMo Cofactor
;
_journal_name_full 'Inorganic Chemistry'
_journal_page_first 12891
_journal_page_last 12904
_journal_paper_doi 10.1021/ic301868m
_journal_volume 51
_journal_year 2012
_chemical_compound_source 'Chemical synthesis, S.C. Lee lab'
_chemical_formula_moiety
;
(C8H20N +)2 (Fe 3+)2 (C4H9N 2-) (S 2-) (Cl -)4
;
_chemical_formula_structural (NC8H20)2(Fe2(NC4H9)SCl4)
_chemical_formula_sum 'C20 H49 Cl4 Fe2 N3 S'
_chemical_formula_weight 617.18
_chemical_name_common (NEt4)2[Fe2(mu-NtBu)(mu-S)Cl2]
_space_group_IT_number 14
_symmetry_cell_setting monoclinic
_symmetry_space_group_name_Hall '-P 2yn'
_symmetry_space_group_name_H-M 'P 1 21/n 1'
_atom_sites_solution_hydrogens geom
_atom_sites_solution_primary direct
_atom_sites_solution_secondary difmap
_audit_creation_method SHELXL
_cell_angle_alpha 90.00
_cell_angle_beta 95.827(3)
_cell_angle_gamma 90.00
_cell_formula_units_Z 4
_cell_length_a 9.3855(3)
_cell_length_b 15.6669(8)
_cell_length_c 20.7398(11)
_cell_measurement_reflns_used 18845
_cell_measurement_temperature 200(2)
_cell_measurement_theta_max 26.00
_cell_measurement_theta_min 1.63
_cell_volume 3033.9(2)
_computing_cell_refinement DENZO-SMN
_computing_data_collection 'NONIUS COLLECT'
_computing_data_reduction DENZO-SMN
_computing_molecular_graphics 'Siemens SHELXTL'
_computing_publication_material 'CIFTAB, Siemens SHELXTL'
_computing_structure_refinement 'Siemens SHELXTL'
_computing_structure_solution 'Siemens SHELXTL'
_diffrn_ambient_temperature 200(2)
_diffrn_measured_fraction_theta_full 0.998
_diffrn_measured_fraction_theta_max 0.998
_diffrn_measurement_device 'Nonius KappaCCD'
_diffrn_measurement_method '\w scans'
_diffrn_radiation_monochromator graphite
_diffrn_radiation_source 'fine-focus sealed tube'
_diffrn_radiation_type MoK\a
_diffrn_radiation_wavelength 0.71073
_diffrn_reflns_av_R_equivalents 0.060
_diffrn_reflns_av_sigmaI/netI 0.0685
_diffrn_reflns_limit_h_max 11
_diffrn_reflns_limit_h_min 0
_diffrn_reflns_limit_k_max 19
_diffrn_reflns_limit_k_min 0
_diffrn_reflns_limit_l_max 25
_diffrn_reflns_limit_l_min -25
_diffrn_reflns_number 18845
_diffrn_reflns_theta_full 26.00
_diffrn_reflns_theta_max 26.00
_diffrn_reflns_theta_min 1.63
_diffrn_standards_number 0
_exptl_absorpt_coefficient_mu 1.390
_exptl_absorpt_correction_type none
_exptl_crystal_colour orange-black
_exptl_crystal_density_diffrn 1.351
_exptl_crystal_description parallelepiped
_exptl_crystal_F_000 1304
_exptl_crystal_size_max 0.33
_exptl_crystal_size_mid 0.15
_exptl_crystal_size_min 0.10
_refine_diff_density_max 0.865
_refine_diff_density_min -0.382
_refine_diff_density_rms 0.099
_refine_ls_extinction_method none
_refine_ls_goodness_of_fit_all 1.031
_refine_ls_goodness_of_fit_obs 1.082
_refine_ls_hydrogen_treatment mixed
_refine_ls_matrix_type full
_refine_ls_number_parameters 282
_refine_ls_number_reflns 5954
_refine_ls_number_restraints 0
_refine_ls_restrained_S_all 1.032
_refine_ls_restrained_S_obs 1.082
_refine_ls_R_factor_all 0.1004
_refine_ls_R_factor_obs 0.0534
_refine_ls_shift/esd_max 0.000
_refine_ls_shift/esd_mean 0.000
_refine_ls_structure_factor_coef Fsqd
_refine_ls_weighting_details 'w=1/[\s^2^(Fo^2^)+(0.0871P)^2^+1.2100P] where P=(Fo^2^+2Fc^2^)/3'
_refine_ls_weighting_scheme calc
_refine_ls_wR_factor_all 0.1618
_refine_ls_wR_factor_obs 0.1331
_reflns_number_observed 3742
_reflns_number_total 5955
_reflns_observed_criterion I>2\s(I)
_cod_data_source_file ic301868m_si_002_1.cif
_cod_data_source_block global
_cod_database_code 4331173

loop_
_symmetry_equiv_pos_as_xyz
'x, y, z'
'-x+1/2, y+1/2, -z+1/2'
'-x, -y, -z'
'x-1/2, -y-1/2, z-1/2'

loop_
_atom_site_aniso_label
_atom_site_aniso_U_11
_atom_site_aniso_U_22
_atom_site_aniso_U_33
_atom_site_aniso_U_23
_atom_site_aniso_U_13
_atom_site_aniso_U_12
Fe1 0.0363(3) 0.0328(4) 0.0319(4) 0.0009(3) 0.0044(3) -0.0020(3)
Fe2 0.0349(3) 0.0328(4) 0.0332(4) -0.0008(3) 0.0076(3) -0.0003(3)
Cl1 0.0381(6) 0.0481(8) 0.0475(8) -0.0032(6) 0.0041(5) -0.0086(5)
Cl2 0.0708(8) 0.0551(9) 0.0308(7) 0.0036(6) 0.0032(6) -0.0072(7)
Cl3 0.0616(7) 0.0544(9) 0.0324(7) 0.0019(6) 0.0052(5) 0.0002(6)
Cl4 0.0420(6) 0.0423(8) 0.0572(9) -0.0031(6) 0.0135(5) -0.0077(5)
S1 0.0370(6) 0.0334(7) 0.0467(8) -0.0019(6) 0.0043(5) 0.0045(5)
N1 0.035(2) 0.032(2) 0.032(2) 0.000(2) 0.009(2) -0.003(2)
N2 0.035(2) 0.034(2) 0.031(2) 0.001(2) 0.0079(15) 0.003(2)
N3 0.036(2) 0.033(2) 0.039(2) 0.003(2) 0.003(2) -0.001(2)
C1 0.045(2) 0.033(3) 0.036(3) -0.002(2) 0.011(2) 0.003(2)
C2 0.058(3) 0.034(3) 0.055(4) 0.000(3) 0.006(2) 0.008(2)
C3 0.044(3) 0.057(4) 0.056(4) -0.001(3) 0.016(2) 0.012(2)
C4 0.057(3) 0.043(3) 0.044(3) -0.011(3) 0.005(2) -0.006(2)
C5 0.049(3) 0.035(3) 0.062(4) 0.000(3) 0.012(2) 0.001(2)
C6 0.068(3) 0.042(4) 0.074(4) -0.015(3) 0.024(3) -0.013(3)
C7 0.034(2) 0.038(3) 0.044(3) -0.004(2) 0.004(2) 0.008(2)
C8 0.037(2) 0.058(4) 0.042(3) 0.001(3) 0.010(2) 0.004(2)
C9 0.048(3) 0.050(3) 0.034(3) 0.002(3) 0.003(2) -0.003(2)
C10 0.051(3) 0.049(4) 0.060(4) 0.013(3) 0.014(2) 0.004(2)
C11 0.041(2) 0.049(3) 0.031(3) -0.004(2) 0.004(2) -0.004(2)
C12 0.037(2) 0.055(4) 0.054(4) 0.002(3) -0.003(2) 0.004(2)
C13 0.059(3) 0.062(4) 0.051(4) 0.003(3) 0.013(3) 0.007(3)
C14 0.084(4) 0.081(5) 0.059(4) 0.017(4) 0.032(3) 0.028(4)
C15 0.052(3) 0.050(4) 0.058(4) 0.003(3) 0.002(3) 0.007(3)
C16 0.071(4) 0.071(5) 0.066(4) 0.009(4) -0.031(3) -0.012(3)
C17 0.057(3) 0.056(4) 0.058(4) -0.005(3) 0.001(3) -0.010(3)
C18 0.096(5) 0.072(5) 0.069(5) -0.017(4) -0.003(4) 0.010(4)
C19 0.051(3) 0.047(3) 0.049(3) 0.002(3) 0.010(2) -0.001(2)
C20 0.054(3) 0.058(4) 0.054(4) 0.019(3) 0.005(3) -0.001(3)

loop_
_atom_site_label
_atom_site_type_symbol
_atom_site_fract_x
_atom_site_fract_y
_atom_site_fract_z
_atom_site_U_iso_or_equiv
_atom_site_thermal_displace_type
_atom_site_occupancy
_atom_site_calc_flag
_atom_site_refinement_flags
Fe1 Fe 0.74013(6) -0.15090(4) -0.18559(3) 0.0336(2) Uani 1 d .
Fe2 Fe 0.60014(6) -0.22945(4) -0.10367(3) 0.0333(2) Uani 1 d .
Cl1 Cl 0.94707(11) -0.08212(8) -0.14745(6) 0.0446(3) Uani 1 d .
Cl2 Cl 0.72207(14) -0.14395(9) -0.29567(6) 0.0523(4) Uani 1 d .
Cl3 Cl 0.69389(13) -0.23145(9) 0.00188(6) 0.0494(3) Uani 1 d .
Cl4 Cl 0.40948(11) -0.31894(8) -0.10760(6) 0.0466(3) Uani 1 d .
S1 S 0.55463(11) -0.09709(8) -0.13912(6) 0.0390(3) Uani 1 d .
N1 N 0.7389(3) -0.2616(2) -0.1553(2) 0.0326(9) Uani 1 d .
N2 N 0.7906(3) 0.1498(2) -0.0407(2) 0.0327(9) Uani 1 d .
N3 N 0.7147(4) 0.5779(2) 0.1688(2) 0.0360(9) Uani 1 d .
C1 C 0.7889(5) -0.3440(3) -0.1763(2) 0.0374(11) Uani 1 d .
C2 C 0.8053(5) -0.4047(3) -0.1186(3) 0.0491(13) Uani 1 d .
H2A H 0.8277(35) -0.4620(5) -0.1335(3) 0.074 Uiso 1 calc R
H2B H 0.7157(13) -0.4063(16) -0.0982(10) 0.074 Uiso 1 calc R
H2C H 0.8830(24) -0.3847(12) -0.0871(8) 0.074 Uiso 1 calc R
C3 C 0.9322(5) -0.3336(4) -0.2047(3) 0.0517(14) Uani 1 d .
H3A H 0.9620(19) -0.3887(6) -0.2212(16) 0.078 Uiso 1 calc R
H3B H 1.0049(10) -0.3134(22) -0.1708(5) 0.078 Uiso 1 calc R
H3C H 0.9216(11) -0.2920(17) -0.2401(12) 0.078 Uiso 1 calc R
C4 C 0.6763(5) -0.3785(3) -0.2286(3) 0.0478(13) Uani 1 d .
H4A H 0.7082(17) -0.4336(11) -0.2443(12) 0.072 Uiso 1 calc R
H4B H 0.6636(26) -0.3380(10) -0.2647(7) 0.072 Uiso 1 calc R
H4C H 0.5850(11) -0.3860(20) -0.2101(5) 0.072 Uiso 1 calc R
C5 C 0.7809(5) 0.2461(3) -0.0389(3) 0.0484(14) Uani 1 d .
H5A H 0.6826(5) 0.2622(3) -0.0303(3) 0.058 Uiso 1 calc R
H5B H 0.7967(5) 0.2686(3) -0.0822(3) 0.058 Uiso 1 calc R
C6 C 0.8867(6) 0.2890(4) 0.0114(3) 0.060(2) Uani 1 d .
H6A H 0.8703(28) 0.3507(4) 0.0106(13) 0.090 Uiso 1 calc R
H6B H 0.9847(6) 0.2771(21) 0.0015(11) 0.090 Uiso 1 calc R
H6C H 0.8733(28) 0.2666(18) 0.0545(4) 0.090 Uiso 1 calc R
C7 C 0.9442(4) 0.1199(3) -0.0436(2) 0.0389(12) Uani 1 d .
H7A H 1.0021(4) 0.1383(3) -0.0035(2) 0.047 Uiso 1 calc R
H7B H 0.9450(4) 0.0567(3) -0.0444(2) 0.047 Uiso 1 calc R
C8 C 1.0153(5) 0.1522(4) -0.1012(2) 0.0453(13) Uani 1 d .
H8A H 0.9670(23) 0.1279(17) -0.1412(3) 0.068 Uiso 1 calc R
H8B H 1.1163(10) 0.1351(18) -0.0968(8) 0.068 Uiso 1 calc R
H8C H 1.0088(31) 0.2146(4) -0.1031(9) 0.068 Uiso 1 calc R
C9 C 0.7353(5) 0.1140(3) 0.0201(2) 0.0441(12) Uani 1 d .
H9A H 0.8003(5) 0.1330(3) 0.0580(2) 0.053 Uiso 1 calc R
H9B H 0.6401(5) 0.1394(3) 0.0243(2) 0.053 Uiso 1 calc R
C10 C 0.7214(5) 0.0190(3) 0.0235(3) 0.0526(14) Uani 1 d .
H10A H 0.6860(36) 0.0031(4) 0.0647(7) 0.079 Uiso 1 calc R
H10B H 0.8152(9) -0.0074(4) 0.0206(18) 0.079 Uiso 1 calc R
H10C H 0.6540(29) -0.0009(4) -0.0125(10) 0.079 Uiso 1 calc R
C11 C 0.7016(4) 0.1179(3) -0.1010(2) 0.0404(12) Uani 1 d .
H11A H 0.7399(4) 0.1434(3) -0.1394(2) 0.049 Uiso 1 calc R
H11B H 0.7140(4) 0.0553(3) -0.1037(2) 0.049 Uiso 1 calc R
C12 C 0.5430(5) 0.1371(4) -0.1046(3) 0.0490(14) Uani 1 d .
H12A H 0.4942(7) 0.1113(19) -0.1439(9) 0.074 Uiso 1 calc R
H12B H 0.5283(5) 0.1990(4) -0.1059(17) 0.074 Uiso 1 calc R
H12C H 0.5037(9) 0.1134(20) -0.0664(9) 0.074 Uiso 1 calc R
C13 C 0.8108(6) 0.5220(4) 0.1321(3) 0.0568(15) Uani 1 d .
H13A H 0.8865(6) 0.4977(4) 0.1635(3) 0.068 Uiso 1 calc R
H13B H 0.7531(6) 0.4738(4) 0.1127(3) 0.068 Uiso 1 calc R
C14 C 0.8813(7) 0.5659(4) 0.0792(3) 0.073(2) Uani 1 d .
H14A H 0.9406(38) 0.5248(7) 0.0584(14) 0.110 Uiso 1 calc R
H14B H 0.9417(36) 0.6126(18) 0.0979(4) 0.110 Uiso 1 calc R
H14C H 0.8077(7) 0.5889(25) 0.0470(11) 0.110 Uiso 1 calc R
C15 C 0.6021(5) 0.6232(4) 0.1231(3) 0.0536(14) Uani 1 d .
H15A H 0.5362(5) 0.6535(4) 0.1497(3) 0.064 Uiso 1 calc R
H15B H 0.6511(5) 0.6671(4) 0.0990(3) 0.064 Uiso 1 calc R
C16 C 0.5155(6) 0.5700(4) 0.0756(3) 0.072(2) Uani 1 d .
H16A H 0.4591(36) 0.6068(4) 0.0445(13) 0.108 Uiso 1 calc R
H16B H 0.4509(34) 0.5341(20) 0.0981(4) 0.108 Uiso 1 calc R
H16C H 0.5787(7) 0.5337(21) 0.0526(15) 0.108 Uiso 1 calc R
C17 C 0.8070(6) 0.6443(4) 0.2066(3) 0.0572(15) Uani 1 d .
H17A H 0.8824(6) 0.6143(4) 0.2348(3) 0.069 Uiso 1 calc R
H17B H 0.8554(6) 0.6790(4) 0.1754(3) 0.069 Uiso 1 calc R
C18 C 0.7313(7) 0.7022(5) 0.2470(3) 0.080(2) Uani 1 d .
H18A H 0.8002(10) 0.7409(20) 0.2705(17) 0.120 Uiso 1 calc R
H18B H 0.6822(40) 0.6689(5) 0.2781(15) 0.120 Uiso 1 calc R
H18C H 0.6608(34) 0.7355(21) 0.2194(4) 0.120 Uiso 1 calc R
C19 C 0.6365(5) 0.5207(3) 0.2125(3) 0.0486(13) Uani 1 d .
H19A H 0.5667(5) 0.5559(3) 0.2335(3) 0.058 Uiso 1 calc R
H19B H 0.5816(5) 0.4778(3) 0.1852(3) 0.058 Uiso 1 calc R
C20 C 0.7294(5) 0.4747(4) 0.2645(3) 0.0553(15) Uani 1 d .
H20A H 0.7965(27) 0.4375(18) 0.2445(3) 0.083 Uiso 1 calc R
H20B H 0.6692(6) 0.4401(19) 0.2903(12) 0.083 Uiso 1 calc R
H20C H 0.7831(30) 0.5164(4) 0.2926(11) 0.083 Uiso 1 calc R

loop_
_atom_type_symbol
_atom_type_description
_atom_type_scat_dispersion_real
_atom_type_scat_dispersion_imag
_atom_type_scat_source
C C 0.0033 0.0016 'International Tables Vol C Tables 4.2.6.8 and 6.1.1.4'
H H 0.0000 0.0000 'International Tables Vol C Tables 4.2.6.8 and 6.1.1.4'
N N 0.0061 0.0033 'International Tables Vol C Tables 4.2.6.8 and 6.1.1.4'
S S 0.1246 0.1234 'International Tables Vol C Tables 4.2.6.8 and 6.1.1.4'
Cl Cl 0.1484 0.1585 'International Tables Vol C Tables 4.2.6.8 and 6.1.1.4'
Fe Fe 0.3463 0.8444 'International Tables Vol C Tables 4.2.6.8 and 6.1.1.4'

loop_
_geom_angle_atom_site_label_1
_geom_angle_atom_site_label_2
_geom_angle_atom_site_label_3
_geom_angle
N1 Fe1 S1 100.10(11)
N1 Fe1 Cl2 112.59(12)
S1 Fe1 Cl2 115.60(5)
N1 Fe1 Cl1 111.05(11)
S1 Fe1 Cl1 110.09(5)
Cl2 Fe1 Cl1 107.35(5)
N1 Fe1 Fe2 45.75(11)
S1 Fe1 Fe2 54.73(4)
Cl2 Fe1 Fe2 134.16(5)
Cl1 Fe1 Fe2 118.05(4)
N1 Fe2 S1 100.74(12)
N1 Fe2 Cl4 114.36(12)
S1 Fe2 Cl4 116.07(5)
N1 Fe2 Cl3 109.22(12)
S1 Fe2 Cl3 111.90(5)
Cl4 Fe2 Cl3 104.64(5)
N1 Fe2 Fe1 45.97(12)
S1 Fe2 Fe1 55.15(4)
Cl4 Fe2 Fe1 136.72(5)
Cl3 Fe2 Fe1 118.02(4)
Fe2 S1 Fe1 70.12(4)
C1 N1 Fe2 133.4(3)
C1 N1 Fe1 135.9(3)
Fe2 N1 Fe1 88.3(2)
C5 N2 C11 108.6(4)
C5 N2 C9 108.8(4)
C11 N2 C9 110.9(3)
C5 N2 C7 111.5(3)
C11 N2 C7 108.0(3)
C9 N2 C7 108.9(3)
C19 N3 C13 107.9(4)
C19 N3 C17 112.5(4)
C13 N3 C17 108.5(4)
C19 N3 C15 107.5(4)
C13 N3 C15 111.5(4)
C17 N3 C15 109.0(4)
N1 C1 C2 109.2(4)
N1 C1 C3 110.1(4)
C2 C1 C3 110.2(4)
N1 C1 C4 107.7(4)
C2 C1 C4 110.0(4)
C3 C1 C4 109.6(4)
N2 C5 C6 114.8(4)
C8 C7 N2 115.1(4)
C10 C9 N2 116.5(4)
C12 C11 N2 115.6(4)
C14 C13 N3 115.5(5)
C16 C15 N3 117.1(5)
C18 C17 N3 115.7(5)
C20 C19 N3 115.6(4)

loop_
_geom_bond_atom_site_label_1
_geom_bond_atom_site_label_2
_geom_bond_distance
Fe1 N1 1.845(4)
Fe1 S1 2.2385(13)
Fe1 Cl2 2.2748(15)
Fe1 Cl1 2.2907(12)
Fe1 Fe2 2.5653(9)
Fe2 N1 1.838(3)
Fe2 S1 2.2270(14)
Fe2 Cl4 2.2682(13)
Fe2 Cl3 2.2751(14)
N1 C1 1.455(6)
N2 C5 1.512(6)
N2 C11 1.517(6)
N2 C9 1.518(6)
N2 C7 1.523(5)
N3 C19 1.516(6)
N3 C13 1.517(6)
N3 C17 1.519(6)
N3 C15 1.522(6)
C1 C2 1.523(7)
C1 C3 1.531(6)
C1 C4 1.534(7)
C5 C6 1.522(7)
C7 C8 1.514(7)
C9 C10 1.496(7)
C11 C12 1.513(6)
C13 C14 1.504(7)
C15 C16 1.471(7)
C17 C18 1.467(8)
C19 C20 1.500(7)

loop_
_geom_torsion_atom_site_label_1
_geom_torsion_atom_site_label_2
_geom_torsion_atom_site_label_3
_geom_torsion_atom_site_label_4
_geom_torsion
N1 Fe1 Fe2 N1 0.0
S1 Fe1 Fe2 N1 171.5(2)
Cl2 Fe1 Fe2 N1 78.6(2)
Cl1 Fe1 Fe2 N1 -92.8(2)
N1 Fe1 Fe2 S1 -171.5(2)
S1 Fe1 Fe2 S1 0.0
Cl2 Fe1 Fe2 S1 -92.91(7)
Cl1 Fe1 Fe2 S1 95.72(6)
N1 Fe1 Fe2 Cl4 -79.1(2)
S1 Fe1 Fe2 Cl4 92.39(8)
Cl2 Fe1 Fe2 Cl4 -0.52(10)
Cl1 Fe1 Fe2 Cl4 -171.88(7)
N1 Fe1 Fe2 Cl3 90.2(2)
S1 Fe1 Fe2 Cl3 -98.29(6)
Cl2 Fe1 Fe2 Cl3 168.79(7)
Cl1 Fe1 Fe2 Cl3 -2.57(7)
N1 Fe2 S1 Fe1 -6.23(12)
Cl4 Fe2 S1 Fe1 -130.30(5)
Cl3 Fe2 S1 Fe1 109.70(5)
Fe1 Fe2 S1 Fe1 0.0
N1 Fe1 S1 Fe2 6.20(12)
Cl2 Fe1 S1 Fe2 127.40(6)
Cl1 Fe1 S1 Fe2 -110.77(5)
Fe2 Fe1 S1 Fe2 0.0
S1 Fe2 N1 C1 -156.7(4)
Cl4 Fe2 N1 C1 -31.5(4)
Cl3 Fe2 N1 C1 85.4(4)
Fe1 Fe2 N1 C1 -163.8(5)
S1 Fe2 N1 Fe1 7.12(13)
Cl4 Fe2 N1 Fe1 132.35(10)
Cl3 Fe2 N1 Fe1 -110.79(11)
Fe1 Fe2 N1 Fe1 0.0
S1 Fe1 N1 C1 156.0(4)
Cl2 Fe1 N1 C1 32.7(4)
Cl1 Fe1 N1 C1 -87.7(4)
Fe2 Fe1 N1 C1 163.1(5)
S1 Fe1 N1 Fe2 -7.07(13)
Cl2 Fe1 N1 Fe2 -130.40(10)
Cl1 Fe1 N1 Fe2 109.19(10)
Fe2 Fe1 N1 Fe2 0.0
Fe2 N1 C1 C2 -44.3(5)
Fe1 N1 C1 C2 159.2(3)
Fe2 N1 C1 C3 -165.5(3)
Fe1 N1 C1 C3 38.1(6)
Fe2 N1 C1 C4 75.1(5)
Fe1 N1 C1 C4 -81.3(5)
C11 N2 C5 C6 -168.7(4)
C9 N2 C5 C6 70.4(5)
C7 N2 C5 C6 -49.8(6)
C5 N2 C7 C8 -58.6(6)
C11 N2 C7 C8 60.7(5)
C9 N2 C7 C8 -178.8(4)
C5 N2 C9 C10 173.5(4)
C11 N2 C9 C10 54.0(5)
C7 N2 C9 C10 -64.7(5)
C5 N2 C11 C12 -62.4(5)
C9 N2 C11 C12 57.2(6)
C7 N2 C11 C12 176.5(4)
C19 N3 C13 C14 171.6(5)
C17 N3 C13 C14 -66.3(6)
C15 N3 C13 C14 53.8(6)
C19 N3 C15 C16 -66.4(6)
C13 N3 C15 C16 51.7(6)
C17 N3 C15 C16 171.4(5)
C19 N3 C17 C18 -58.6(6)
C13 N3 C17 C18 -177.9(5)
C15 N3 C17 C18 60.5(6)
C13 N3 C19 C20 63.6(6)
C17 N3 C19 C20 -56.0(6)
C15 N3 C19 C20 -176.0(5)
